data_7013115
loop_
_publ_author_name
'Sarsfield, Mark J.'
'Steele, Helen'
'Helliwell, Madeleine'
'Teat, Simon J.'

_publ_section_title
;
 Uranyl bis-iminophosphorane complexes with in- and out-of-plane
 equatorial coordinationElectronic supplementary information (ESI)
 available: Variable temperature 1H NMR spectra; Raman spectra; solid
 state diffuse reflectance electronic absorption spectra; luminescence
 spectra; interatomic distances of the optimised structures of 1* and
 2* from molecular modelling calculations. See
 http://www.rsc.org/suppdata/dt/b3/b304602h/
;
_journal_issue 17
_journal_name_full 'Dalton Transactions'
_journal_page_first 3443
_journal_paper_doi 10.1039/b304602h
_journal_year 2003
_chemical_formula_sum 'C39 H55 Cl N2 O4 P2 Si2 U'
_chemical_formula_weight 1007.45
_chemical_name_systematic
;
?
;
_space_group_IT_number 14
_symmetry_cell_setting monoclinic
_symmetry_space_group_name_Hall '-P 2ybc'
_symmetry_space_group_name_H-M 'P 1 21/c 1'
_atom_sites_solution_hydrogens geom
_atom_sites_solution_primary direct
_atom_sites_solution_secondary difmap
_audit_creation_method SHELXL-97
_cell_angle_alpha 90.00
_cell_angle_beta 101.577(3)
_cell_angle_gamma 90.00
_cell_formula_units_Z 8
_cell_length_a 20.410(3)
_cell_length_b 24.902(4)
_cell_length_c 16.987(3)
_cell_measurement_reflns_used 5046
_cell_measurement_temperature 100(2)
_cell_measurement_theta_max 26.38
_cell_measurement_theta_min 2.20
_cell_volume 8458(2)
_computing_cell_refinement 'Bruker SMART'
_computing_data_collection 'Bruker SMART'
_computing_data_reduction 'Bruker SAINT'
_computing_molecular_graphics 'Bruker SHELXTL'
_computing_publication_material 'Bruker SHELXTL'
_computing_structure_refinement 'SHELXL-97 (Sheldrick, 1997)'
_computing_structure_solution 'SHELXS-97 (Sheldrick, 1990)'
_diffrn_ambient_temperature 100(2)
_diffrn_measured_fraction_theta_full 0.972
_diffrn_measured_fraction_theta_max 0.972
_diffrn_measurement_device_type 'CCD area detector'
_diffrn_measurement_method 'phi and omega scans'
_diffrn_radiation_monochromator graphite
_diffrn_radiation_source 'fine-focus sealed tube'
_diffrn_radiation_type MoK\a
_diffrn_radiation_wavelength 0.71073
_diffrn_reflns_av_R_equivalents 0.0354
_diffrn_reflns_av_sigmaI/netI 0.0492
_diffrn_reflns_limit_h_max 25
_diffrn_reflns_limit_h_min -25
_diffrn_reflns_limit_k_max 25
_diffrn_reflns_limit_k_min -31
_diffrn_reflns_limit_l_max 20
_diffrn_reflns_limit_l_min -21
_diffrn_reflns_number 38900
_diffrn_reflns_theta_full 26.41
_diffrn_reflns_theta_max 26.41
_diffrn_reflns_theta_min 1.31
_exptl_absorpt_coefficient_mu 4.074
_exptl_absorpt_correction_T_max 0.443
_exptl_absorpt_correction_T_min 0.286
_exptl_absorpt_correction_type multi-scan
_exptl_absorpt_process_details SADABS
_exptl_crystal_colour red
_exptl_crystal_density_diffrn 1.582
_exptl_crystal_density_method 'not measured'
_exptl_crystal_description 'rectangular block'
_exptl_crystal_F_000 4016
_exptl_crystal_size_max 0.3
_exptl_crystal_size_mid 0.2
_exptl_crystal_size_min 0.2
_refine_diff_density_max 2.004
_refine_diff_density_min -2.016
_refine_diff_density_rms 0.181
_refine_ls_extinction_method none
_refine_ls_goodness_of_fit_ref 1.024
_refine_ls_hydrogen_treatment mixed
_refine_ls_matrix_type full
_refine_ls_number_parameters 936
_refine_ls_number_reflns 16867
_refine_ls_number_restraints 1
_refine_ls_restrained_S_all 1.025
_refine_ls_R_factor_all 0.0516
_refine_ls_R_factor_gt 0.0367
_refine_ls_shift/su_max 0.002
_refine_ls_shift/su_mean 0.000
_refine_ls_structure_factor_coef Fsqd
_refine_ls_weighting_details 'calc w=1/[\s^2^(Fo^2^)+(0.0567P)^2^+0.0000P] where P=(Fo^2^+2Fc^2^)/3'
_refine_ls_weighting_scheme calc
_refine_ls_wR_factor_gt 0.0924
_refine_ls_wR_factor_ref 0.0999
_reflns_number_gt 13415
_reflns_number_total 16867
_reflns_threshold_expression >2sigma(I)
_cod_data_source_file b304602h.txt
_cod_data_source_block s1286babs
_cod_depositor_comments
;
The following automatic conversions were performed:
'_symmetry_cell_setting' value 'Monoclinic' changed to 'monoclinic'
according to '/home/saulius/struct/CIF-dictionaries/cif_core.dic'
dictionary named 'cif_core.dic' version 2.4.1 from 2010-06-29.

Automatic conversion script
Id: cif_fix_enum 1527 2010-12-29 10:47:43Z saulius 
;
_cod_original_sg_symbol_H-M P2(1)/c
_cod_database_code 7013115

loop_
_symmetry_equiv_pos_as_xyz
'x, y, z'
'-x, y+1/2, -z+1/2'
'-x, -y, -z'
'x, -y-1/2, z-1/2'

loop_
_atom_site_label
_atom_site_type_symbol
_atom_site_fract_x
_atom_site_fract_y
_atom_site_fract_z
_atom_site_U_iso_or_equiv
_atom_site_adp_type
_atom_site_occupancy
_atom_site_symmetry_multiplicity
_atom_site_calc_flag
_atom_site_refinement_flags
_atom_site_disorder_assembly
_atom_site_disorder_group
U1 U 0.123531(7) 0.410604(7) 0.130661(9) 0.01089(6) Uani 1 1 d . . .
O1 O 0.18446(13) 0.36130(12) 0.12244(18) 0.0146(7) Uani 1 1 d . . .
O2 O 0.05951(14) 0.45942(13) 0.13001(18) 0.0158(7) Uani 1 1 d . . .
O5 O 0.30674(13) 0.87323(13) 0.36956(17) 0.0150(7) Uani 1 1 d . . .
N1 N 0.15939(17) 0.43201(15) 0.2774(2) 0.0121(8) Uani 1 1 d . . .
N2 N 0.02696(16) 0.34651(15) 0.0873(2) 0.0123(8) Uani 1 1 d . . .
C1 C 0.0949(2) 0.33930(18) 0.2393(2) 0.0106(9) Uani 1 1 d . . .
H1 H 0.124(3) 0.317(3) 0.237(4) 0.05(2) Uiso 1 1 d . . .
Cl1 Cl 0.21360(5) 0.48636(5) 0.11594(7) 0.0205(2) Uani 1 1 d . . .
P1 P 0.12245(5) 0.38494(5) 0.31523(7) 0.0110(2) Uani 1 1 d . . .
P2 P 0.02185(5) 0.32239(5) 0.17320(7) 0.0117(2) Uani 1 1 d . . .
Si1 Si 0.18460(6) 0.49353(5) 0.32241(7) 0.0141(3) Uani 1 1 d . . .
Si2 Si -0.02292(6) 0.33131(5) -0.00491(7) 0.0154(3) Uani 1 1 d . . .
C2 C 0.1782(2) 0.34716(18) 0.3918(3) 0.0136(9) Uani 1 1 d . . .
C3 C 0.2432(2) 0.36410(19) 0.4233(3) 0.0176(10) Uani 1 1 d . . .
H3 H 0.2585 0.3973 0.4064 0.021 Uiso 1 1 calc R . .
C4 C 0.2856(2) 0.3331(2) 0.4789(3) 0.0241(11) Uani 1 1 d . . .
H4 H 0.3301 0.3447 0.4992 0.029 Uiso 1 1 calc R . .
C5 C 0.2633(2) 0.2853(2) 0.5047(3) 0.0243(11) Uani 1 1 d . . .
H5 H 0.2926 0.2641 0.5430 0.029 Uiso 1 1 calc R . .
C6 C 0.1990(2) 0.2677(2) 0.4757(3) 0.0242(11) Uani 1 1 d . . .
H6 H 0.1836 0.2352 0.4949 0.029 Uiso 1 1 calc R . .
C7 C 0.1569(2) 0.29782(18) 0.4186(3) 0.0175(10) Uani 1 1 d . . .
H7 H 0.1131 0.2851 0.3971 0.021 Uiso 1 1 calc R . .
C8 C 0.0553(2) 0.41070(18) 0.3604(3) 0.0132(9) Uani 1 1 d . . .
C9 C 0.0456(2) 0.3951(2) 0.4357(3) 0.0197(10) Uani 1 1 d . . .
H9 H 0.0739 0.3688 0.4655 0.024 Uiso 1 1 calc R . .
C10 C -0.0058(2) 0.4183(2) 0.4674(3) 0.0221(11) Uani 1 1 d . . .
H10 H -0.0120 0.4080 0.5192 0.026 Uiso 1 1 calc R . .
C11 C -0.0474(2) 0.4560(2) 0.4242(3) 0.0220(11) Uani 1 1 d . . .
H11 H -0.0822 0.4715 0.4462 0.026 Uiso 1 1 calc R . .
C12 C -0.0386(2) 0.47135(19) 0.3489(3) 0.0172(10) Uani 1 1 d . . .
H12 H -0.0676 0.4971 0.3189 0.021 Uiso 1 1 calc R . .
C13 C 0.0129(2) 0.44901(19) 0.3171(3) 0.0155(10) Uani 1 1 d . . .
H13 H 0.0192 0.4599 0.2655 0.019 Uiso 1 1 calc R . .
C14 C -0.0506(2) 0.34569(18) 0.2086(3) 0.0147(9) Uani 1 1 d . . .
C15 C -0.0619(2) 0.33063(19) 0.2845(3) 0.0190(10) Uani 1 1 d . . .
H15 H -0.0311 0.3077 0.3181 0.023 Uiso 1 1 calc R . .
C16 C -0.1181(2) 0.3494(2) 0.3102(3) 0.0212(11) Uani 1 1 d . . .
H16 H -0.1256 0.3395 0.3617 0.025 Uiso 1 1 calc R . .
C17 C -0.1639(2) 0.3828(2) 0.2607(3) 0.0265(12) Uani 1 1 d . . .
H17 H -0.2031 0.3945 0.2777 0.032 Uiso 1 1 calc R . .
C18 C -0.1518(2) 0.3986(2) 0.1869(3) 0.0222(11) Uani 1 1 d . . .
H18 H -0.1823 0.4219 0.1537 0.027 Uiso 1 1 calc R . .
C19 C -0.0954(2) 0.38072(19) 0.1613(3) 0.0176(10) Uani 1 1 d . . .
H19 H -0.0871 0.3924 0.1110 0.021 Uiso 1 1 calc R . .
C20 C 0.0190(2) 0.24938(18) 0.1715(3) 0.0155(9) Uani 1 1 d . . .
C21 C -0.0297(2) 0.2190(2) 0.1975(3) 0.0252(11) Uani 1 1 d . . .
H21 H -0.0653 0.2364 0.2157 0.030 Uiso 1 1 calc R . .
C22 C -0.0266(3) 0.1635(2) 0.1971(3) 0.0329(13) Uani 1 1 d . . .
H22 H -0.0603 0.1431 0.2148 0.039 Uiso 1 1 calc R . .
C23 C 0.0243(3) 0.1377(2) 0.1714(3) 0.0324(13) Uani 1 1 d . . .
H23 H 0.0265 0.0996 0.1724 0.039 Uiso 1 1 calc R . .
C24 C 0.0728(3) 0.1671(2) 0.1439(3) 0.0293(12) Uani 1 1 d . . .
H24 H 0.1079 0.1492 0.1253 0.035 Uiso 1 1 calc R . .
C25 C 0.0701(2) 0.22286(19) 0.1435(3) 0.0207(10) Uani 1 1 d . . .
H25 H 0.1031 0.2430 0.1242 0.025 Uiso 1 1 calc R . .
C26 C 0.1717(2) 0.4966(2) 0.4285(3) 0.0221(11) Uani 1 1 d . . .
H26A H 0.1238 0.4989 0.4285 0.033 Uiso 1 1 calc R . .
H26B H 0.1944 0.5284 0.4552 0.033 Uiso 1 1 calc R . .
H26C H 0.1903 0.4642 0.4574 0.033 Uiso 1 1 calc R . .
C27 C 0.2759(2) 0.50475(19) 0.3259(3) 0.0197(10) Uani 1 1 d . . .
H27A H 0.3019 0.4771 0.3594 0.030 Uiso 1 1 calc R . .
H27B H 0.2887 0.5403 0.3486 0.030 Uiso 1 1 calc R . .
H27C H 0.2847 0.5027 0.2713 0.030 Uiso 1 1 calc R . .
C28 C 0.1350(2) 0.54950(19) 0.2673(3) 0.0226(11) Uani 1 1 d . . .
H28A H 0.1398 0.5492 0.2110 0.034 Uiso 1 1 calc R . .
H28B H 0.1512 0.5838 0.2920 0.034 Uiso 1 1 calc R . .
H28C H 0.0877 0.5450 0.2698 0.034 Uiso 1 1 calc R . .
C29 C -0.0615(2) 0.3927(2) -0.0575(3) 0.0264(12) Uani 1 1 d . . .
H29A H -0.0973 0.4055 -0.0316 0.040 Uiso 1 1 calc R . .
H29B H -0.0799 0.3842 -0.1139 0.040 Uiso 1 1 calc R . .
H29C H -0.0274 0.4208 -0.0546 0.040 Uiso 1 1 calc R . .
C30 C -0.0924(2) 0.2835(2) 0.0031(3) 0.0268(12) Uani 1 1 d . . .
H30A H -0.0735 0.2483 0.0206 0.040 Uiso 1 1 calc R . .
H30B H -0.1224 0.2800 -0.0495 0.040 Uiso 1 1 calc R . .
H30C H -0.1175 0.2972 0.0422 0.040 Uiso 1 1 calc R . .
C31 C 0.0286(2) 0.2970(2) -0.0684(3) 0.0277(12) Uani 1 1 d . . .
H31A H 0.0673 0.3195 -0.0721 0.041 Uiso 1 1 calc R . .
H31B H 0.0016 0.2912 -0.1223 0.041 Uiso 1 1 calc R . .
H31C H 0.0440 0.2624 -0.0442 0.041 Uiso 1 1 calc R . .
C32 C 0.1644(2) 0.4034(2) -0.0562(3) 0.0213(11) Uani 1 1 d . . .
H32A H 0.1731 0.3647 -0.0455 0.026 Uiso 1 1 calc R . .
H32B H 0.2066 0.4236 -0.0385 0.026 Uiso 1 1 calc R . .
C33 C 0.1356(3) 0.4132(2) -0.1455(3) 0.0276(12) Uani 1 1 d . . .
H33A H 0.1121 0.3810 -0.1710 0.033 Uiso 1 1 calc R . .
H33B H 0.1713 0.4232 -0.1745 0.033 Uiso 1 1 calc R . .
C34 C 0.0865(3) 0.4601(2) -0.1448(3) 0.0291(12) Uani 1 1 d . . .
H34A H 0.0995 0.4915 -0.1740 0.035 Uiso 1 1 calc R . .
H34B H 0.0404 0.4493 -0.1702 0.035 Uiso 1 1 calc R . .
C35 C 0.0912(2) 0.47321(19) -0.0566(3) 0.0220(11) Uani 1 1 d . . .
H35A H 0.1241 0.5021 -0.0390 0.026 Uiso 1 1 calc R . .
H35B H 0.0472 0.4845 -0.0462 0.026 Uiso 1 1 calc R . .
U2 U 0.371655(7) 0.919742(7) 0.363093(9) 0.01081(6) Uani 1 1 d . . .
O3 O 0.11297(15) 0.42270(12) -0.01549(19) 0.0163(7) Uani 1 1 d . . .
O4 O 0.43957(13) 0.96490(12) 0.36649(17) 0.0144(7) Uani 1 1 d . . .
O6 O 0.38285(14) 0.93239(13) 0.50847(18) 0.0152(7) Uani 1 1 d . . .
N3 N 0.46061(16) 0.84912(15) 0.4038(2) 0.0134(8) Uani 1 1 d . . .
N4 N 0.33902(16) 0.94531(14) 0.2167(2) 0.0104(7) Uani 1 1 d . . .
C40 C 0.3944(2) 0.84871(19) 0.2514(3) 0.0127(9) Uani 1 1 d . . .
H40 H 0.364(2) 0.833(2) 0.254(3) 0.027(16) Uiso 1 1 d . . .
Cl2 Cl 0.28583(5) 0.99940(5) 0.37914(7) 0.0182(2) Uani 1 1 d . . .
P3 P 0.46373(5) 0.82511(5) 0.31766(7) 0.0114(2) Uani 1 1 d . . .
P4 P 0.37163(5) 0.89667(5) 0.17729(7) 0.0112(2) Uani 1 1 d . . .
Si3 Si 0.50313(6) 0.82748(5) 0.49755(7) 0.0147(3) Uani 1 1 d . . .
Si4 Si 0.31987(6) 1.00965(5) 0.17774(7) 0.0140(3) Uani 1 1 d . . .
C41 C 0.31286(19) 0.86437(18) 0.0973(3) 0.0122(9) Uani 1 1 d . . .
C42 C 0.2511(2) 0.88697(18) 0.0659(3) 0.0162(10) Uani 1 1 d . . .
H42 H 0.2397 0.9206 0.0858 0.019 Uiso 1 1 calc R . .
C43 C 0.2058(2) 0.8616(2) 0.0061(3) 0.0210(11) Uani 1 1 d . . .
H43 H 0.1635 0.8776 -0.0141 0.025 Uiso 1 1 calc R . .
C44 C 0.2221(2) 0.8125(2) -0.0246(3) 0.0220(11) Uani 1 1 d . . .
H44 H 0.1915 0.7952 -0.0665 0.026 Uiso 1 1 calc R . .
C45 C 0.2834(2) 0.7894(2) 0.0068(3) 0.0221(11) Uani 1 1 d . . .
H45 H 0.2949 0.7559 -0.0137 0.027 Uiso 1 1 calc R . .
C46 C 0.3281(2) 0.81424(18) 0.0676(3) 0.0170(10) Uani 1 1 d . . .
H46 H 0.3695 0.7974 0.0894 0.020 Uiso 1 1 calc R . .
C47 C 0.4423(2) 0.91746(18) 0.1343(3) 0.0132(9) Uani 1 1 d . . .
C48 C 0.4509(2) 0.9022(2) 0.0588(3) 0.0190(10) Uani 1 1 d . . .
H48 H 0.4195 0.8790 0.0266 0.023 Uiso 1 1 calc R . .
C49 C 0.5059(2) 0.9211(2) 0.0303(3) 0.0249(12) Uani 1 1 d . . .
H49 H 0.5118 0.9107 -0.0216 0.030 Uiso 1 1 calc R . .
C50 C 0.5518(2) 0.9546(2) 0.0760(3) 0.0228(11) Uani 1 1 d . . .
H50 H 0.5890 0.9673 0.0556 0.027 Uiso 1 1 calc R . .
C51 C 0.5439(2) 0.9699(2) 0.1517(3) 0.0187(10) Uani 1 1 d . . .
H51 H 0.5759 0.9927 0.1837 0.022 Uiso 1 1 calc R . .
C52 C 0.4888(2) 0.95179(19) 0.1811(3) 0.0162(10) Uani 1 1 d . . .
H52 H 0.4828 0.9627 0.2328 0.019 Uiso 1 1 calc R . .
C53 C 0.5405(2) 0.84146(18) 0.2855(3) 0.0147(9) Uani 1 1 d . . .
C54 C 0.5520(2) 0.82599(19) 0.2102(3) 0.0178(10) Uani 1 1 d . . .
H54 H 0.5183 0.8074 0.1735 0.021 Uiso 1 1 calc R . .
C55 C 0.6125(2) 0.8379(2) 0.1895(3) 0.0235(11) Uani 1 1 d . . .
H55 H 0.6206 0.8270 0.1387 0.028 Uiso 1 1 calc R . .
C56 C 0.6613(2) 0.8658(2) 0.2426(3) 0.0258(12) Uani 1 1 d . . .
H56 H 0.7029 0.8736 0.2281 0.031 Uiso 1 1 calc R . .
C57 C 0.6501(2) 0.8821(2) 0.3159(3) 0.0237(11) Uani 1 1 d . . .
H57 H 0.6835 0.9016 0.3515 0.028 Uiso 1 1 calc R . .
C58 C 0.5894(2) 0.86988(19) 0.3379(3) 0.0195(10) Uani 1 1 d . . .
H58 H 0.5815 0.8810 0.3887 0.023 Uiso 1 1 calc R . .
C59 C 0.45587(19) 0.75214(18) 0.3184(2) 0.0129(9) Uani 1 1 d . . .
C60 C 0.4971(2) 0.71664(19) 0.2873(3) 0.0188(10) Uani 1 1 d . . .
H60 H 0.5317 0.7300 0.2627 0.023 Uiso 1 1 calc R . .
C61 C 0.4873(2) 0.6615(2) 0.2925(3) 0.0273(12) Uani 1 1 d . . .
H61 H 0.5156 0.6374 0.2717 0.033 Uiso 1 1 calc R . .
C62 C 0.4369(2) 0.6414(2) 0.3273(3) 0.0244(11) Uani 1 1 d . . .
H62 H 0.4305 0.6037 0.3302 0.029 Uiso 1 1 calc R . .
C63 C 0.3954(2) 0.6766(2) 0.3582(3) 0.0229(11) Uani 1 1 d . . .
H63 H 0.3607 0.6631 0.3824 0.028 Uiso 1 1 calc R . .
C64 C 0.4050(2) 0.73151(19) 0.3536(3) 0.0184(10) Uani 1 1 d . . .
H64 H 0.3766 0.7554 0.3747 0.022 Uiso 1 1 calc R . .
C65 C 0.4424(2) 0.7997(2) 0.5554(3) 0.0265(11) Uani 1 1 d . . .
H65A H 0.4059 0.8253 0.5544 0.040 Uiso 1 1 calc R . .
H65B H 0.4652 0.7934 0.6112 0.040 Uiso 1 1 calc R . .
H65C H 0.4243 0.7657 0.5312 0.040 Uiso 1 1 calc R . .
C66 C 0.5497(2) 0.8833(2) 0.5558(3) 0.0240(11) Uani 1 1 d . . .
H66A H 0.5858 0.8951 0.5295 0.036 Uiso 1 1 calc R . .
H66B H 0.5687 0.8710 0.6104 0.036 Uiso 1 1 calc R . .
H66C H 0.5192 0.9134 0.5583 0.036 Uiso 1 1 calc R . .
C67 C 0.5640(2) 0.7722(2) 0.4911(3) 0.0256(12) Uani 1 1 d . . .
H67A H 0.5396 0.7399 0.4690 0.038 Uiso 1 1 calc R . .
H67B H 0.5900 0.7644 0.5449 0.038 Uiso 1 1 calc R . .
H67C H 0.5942 0.7834 0.4560 0.038 Uiso 1 1 calc R . .
C68 C 0.3380(2) 1.0172(2) 0.0739(3) 0.0226(11) Uani 1 1 d . . .
H68A H 0.3865 1.0180 0.0773 0.034 Uiso 1 1 calc R . .
H68B H 0.3182 1.0507 0.0498 0.034 Uiso 1 1 calc R . .
H68C H 0.3188 0.9868 0.0405 0.034 Uiso 1 1 calc R . .
C69 C 0.2290(2) 1.02531(19) 0.1705(3) 0.0207(10) Uani 1 1 d . . .
H69A H 0.2022 1.0037 0.1276 0.031 Uiso 1 1 calc R . .
H69B H 0.2212 1.0635 0.1583 0.031 Uiso 1 1 calc R . .
H69C H 0.2162 1.0169 0.2217 0.031 Uiso 1 1 calc R . .
C70 C 0.3723(2) 1.06091(19) 0.2403(3) 0.0218(11) Uani 1 1 d . . .
H70A H 0.3642 1.0596 0.2952 0.033 Uiso 1 1 calc R . .
H70B H 0.3608 1.0966 0.2175 0.033 Uiso 1 1 calc R . .
H70C H 0.4196 1.0536 0.2411 0.033 Uiso 1 1 calc R . .
C71 C 0.6761(2) 0.7176(2) 0.2856(3) 0.0298(12) Uani 1 1 d . . .
H71A H 0.6692 0.6894 0.3242 0.036 Uiso 1 1 calc R . .
H71B H 0.6538 0.7509 0.2981 0.036 Uiso 1 1 calc R . .
C72 C 0.7504(2) 0.7274(3) 0.2908(4) 0.0458(17) Uani 1 1 d . . .
H72A H 0.7621 0.7652 0.3055 0.055 Uiso 1 1 calc R . .
H72B H 0.7775 0.7035 0.3313 0.055 Uiso 1 1 calc R . .
C73 C 0.7616(3) 0.7157(4) 0.2126(4) 0.080(3) Uani 1 1 d . . .
H73A H 0.8036 0.6950 0.2165 0.096 Uiso 1 1 calc R . .
H73B H 0.7657 0.7494 0.1831 0.096 Uiso 1 1 calc R . .
C74 C 0.7045(3) 0.6840(3) 0.1697(3) 0.0389(15) Uani 1 1 d . . .
H74A H 0.6957 0.6919 0.1114 0.047 Uiso 1 1 calc R . .
H74B H 0.7130 0.6451 0.1777 0.047 Uiso 1 1 calc R . .
O7 O 0.2454(3) 0.7501(3) 0.1981(4) 0.106(2) Uani 1 1 d . . .
C36A C 0.2173(5) 0.7342(4) 0.2711(6) 0.035(2) Uiso 0.644(8) 1 d PD A 1
H36A H 0.2533 0.7294 0.3192 0.042 Uiso 0.644(8) 1 calc PR A 1
H36B H 0.1849 0.7612 0.2828 0.042 Uiso 0.644(8) 1 calc PR A 1
C37A C 0.1841(3) 0.6828(3) 0.2445(5) 0.0126(13) Uiso 0.644(8) 1 d PD A 1
H37A H 0.1729 0.6630 0.2906 0.015 Uiso 0.644(8) 1 calc PR A 1
H37B H 0.1426 0.6889 0.2040 0.015 Uiso 0.644(8) 1 calc PR A 1
C36B C 0.1916(8) 0.7263(6) 0.2422(10) 0.035(2) Uiso 0.356(8) 1 d PD A 2
H36C H 0.1845 0.7514 0.2849 0.042 Uiso 0.356(8) 1 calc PR A 2
H36D H 0.1487 0.7223 0.2035 0.042 Uiso 0.356(8) 1 calc PR A 2
C37B C 0.2111(7) 0.6784(5) 0.2750(8) 0.0126(13) Uiso 0.356(8) 1 d PD A 2
H37C H 0.1734 0.6587 0.2902 0.015 Uiso 0.356(8) 1 calc PR A 2
H37D H 0.2478 0.6820 0.3225 0.015 Uiso 0.356(8) 1 calc PR A 2
C38 C 0.2330(3) 0.6535(3) 0.2099(4) 0.0485(17) Uani 1 1 d . . .
H38A H 0.2109 0.6258 0.1719 0.058 Uiso 1 1 calc R A 1
H38B H 0.2664 0.6359 0.2524 0.058 Uiso 1 1 calc R A 1
C39 C 0.2663(3) 0.6961(2) 0.1661(4) 0.0406(15) Uani 1 1 d . A .
H39A H 0.2503 0.6935 0.1072 0.049 Uiso 1 1 calc R . .
H39B H 0.3156 0.6920 0.1785 0.049 Uiso 1 1 calc R . .
O8 O 0.64904(15) 0.70058(15) 0.2045(2) 0.0317(9) Uani 1 1 d . . .
C75 C 0.3296(2) 0.91762(19) 0.5491(3) 0.0187(10) Uani 1 1 d . . .
H75A H 0.3166 0.8796 0.5385 0.022 Uiso 1 1 calc R . .
H75B H 0.2898 0.9406 0.5312 0.022 Uiso 1 1 calc R . .
C76 C 0.3588(2) 0.9264(2) 0.6378(3) 0.0211(11) Uani 1 1 d . . .
H76A H 0.3799 0.8932 0.6629 0.025 Uiso 1 1 calc R . .
H76B H 0.3238 0.9381 0.6668 0.025 Uiso 1 1 calc R . .
C77 C 0.4111(2) 0.9708(2) 0.6381(3) 0.0270(12) Uani 1 1 d . . .
H77A H 0.3991 1.0035 0.6650 0.032 Uiso 1 1 calc R . .
H77B H 0.4560 0.9586 0.6659 0.032 Uiso 1 1 calc R . .
C78 C 0.4098(2) 0.98147(19) 0.5497(3) 0.0198(10) Uani 1 1 d . . .
H78A H 0.3809 1.0126 0.5305 0.024 Uiso 1 1 calc R . .
H78B H 0.4554 0.9887 0.5407 0.024 Uiso 1 1 calc R . .

loop_
_atom_site_aniso_label
_atom_site_aniso_U_11
_atom_site_aniso_U_22
_atom_site_aniso_U_33
_atom_site_aniso_U_23
_atom_site_aniso_U_13
_atom_site_aniso_U_12
U1 0.01285(9) 0.00808(10) 0.01188(10) 0.00090(6) 0.00278(6) -0.00040(6)
O1 0.0156(14) 0.0126(18) 0.0154(16) 0.0021(13) 0.0031(12) -0.0001(12)
O2 0.0206(15) 0.0110(18) 0.0151(17) -0.0017(13) 0.0017(12) 0.0032(13)
O5 0.0165(14) 0.0153(18) 0.0134(16) -0.0035(13) 0.0033(12) -0.0006(13)
N1 0.0186(17) 0.009(2) 0.0088(18) 0.0000(15) 0.0026(14) -0.0024(15)
N2 0.0139(16) 0.010(2) 0.0124(19) -0.0042(15) 0.0012(14) -0.0024(15)
C1 0.016(2) 0.008(2) 0.008(2) -0.0012(17) 0.0040(17) -0.0002(17)
Cl1 0.0236(5) 0.0189(7) 0.0191(6) 0.0020(5) 0.0045(4) -0.0091(5)
P1 0.0138(5) 0.0079(6) 0.0116(6) 0.0004(4) 0.0029(4) 0.0004(4)
P2 0.0124(5) 0.0074(6) 0.0154(6) -0.0008(4) 0.0028(4) -0.0007(4)
Si1 0.0166(6) 0.0082(7) 0.0171(7) -0.0019(5) 0.0024(5) -0.0014(5)
Si2 0.0175(6) 0.0125(7) 0.0148(7) 0.0001(5) 0.0001(5) -0.0012(5)
C2 0.017(2) 0.012(2) 0.011(2) -0.0007(18) 0.0011(17) 0.0004(18)
C3 0.020(2) 0.015(3) 0.019(2) -0.0025(19) 0.0052(18) 0.0006(19)
C4 0.023(2) 0.033(3) 0.016(3) 0.000(2) 0.0028(19) 0.008(2)
C5 0.031(3) 0.022(3) 0.019(3) 0.003(2) 0.002(2) 0.011(2)
C6 0.035(3) 0.013(3) 0.024(3) 0.004(2) 0.005(2) 0.005(2)
C7 0.020(2) 0.010(2) 0.022(3) 0.0017(19) 0.0025(19) -0.0013(18)
C8 0.015(2) 0.010(2) 0.014(2) -0.0044(18) 0.0015(17) -0.0052(17)
C9 0.022(2) 0.017(3) 0.019(3) 0.002(2) 0.0019(19) 0.001(2)
C10 0.026(2) 0.030(3) 0.011(2) 0.001(2) 0.006(2) -0.001(2)
C11 0.019(2) 0.027(3) 0.022(3) -0.007(2) 0.0090(19) 0.005(2)
C12 0.016(2) 0.015(3) 0.021(3) -0.005(2) 0.0034(18) 0.0001(18)
C13 0.020(2) 0.014(3) 0.013(2) -0.0003(19) 0.0045(18) -0.0011(19)
C14 0.014(2) 0.010(2) 0.019(2) -0.0006(19) 0.0028(18) -0.0020(18)
C15 0.022(2) 0.016(3) 0.021(3) -0.005(2) 0.0083(19) -0.0080(19)
C16 0.025(2) 0.018(3) 0.021(3) -0.003(2) 0.009(2) -0.005(2)
C17 0.016(2) 0.032(3) 0.034(3) -0.013(2) 0.009(2) -0.003(2)
C18 0.016(2) 0.017(3) 0.032(3) -0.006(2) 0.001(2) 0.0031(19)
C19 0.018(2) 0.016(3) 0.019(2) -0.003(2) 0.0025(18) -0.0031(19)
C20 0.020(2) 0.007(2) 0.017(2) -0.0009(18) -0.0012(17) -0.0015(18)
C21 0.031(3) 0.018(3) 0.028(3) -0.002(2) 0.010(2) -0.007(2)
C22 0.054(3) 0.017(3) 0.026(3) 0.002(2) 0.003(3) -0.014(3)
C23 0.063(4) 0.007(3) 0.022(3) 0.000(2) -0.004(3) -0.001(3)
C24 0.036(3) 0.017(3) 0.030(3) -0.008(2) -0.005(2) 0.011(2)
C25 0.025(2) 0.012(3) 0.023(3) -0.005(2) 0.001(2) -0.001(2)
C26 0.025(2) 0.019(3) 0.022(3) -0.008(2) 0.004(2) -0.005(2)
C27 0.022(2) 0.012(3) 0.024(3) -0.001(2) 0.0010(19) -0.0026(19)
C28 0.025(2) 0.010(3) 0.032(3) 0.001(2) 0.005(2) 0.002(2)
C29 0.029(3) 0.018(3) 0.028(3) 0.003(2) -0.006(2) 0.002(2)
C30 0.026(2) 0.025(3) 0.026(3) -0.003(2) -0.002(2) -0.011(2)
C31 0.036(3) 0.025(3) 0.023(3) -0.010(2) 0.007(2) -0.002(2)
C32 0.023(2) 0.023(3) 0.020(3) -0.002(2) 0.008(2) 0.001(2)
C33 0.032(3) 0.033(3) 0.019(3) -0.004(2) 0.008(2) -0.007(2)
C34 0.044(3) 0.024(3) 0.018(3) 0.005(2) 0.003(2) -0.003(2)
C35 0.034(3) 0.013(3) 0.019(3) 0.005(2) 0.004(2) -0.001(2)
U2 0.01274(8) 0.00862(10) 0.01126(10) -0.00035(6) 0.00283(6) 0.00046(6)
O3 0.0222(16) 0.0118(18) 0.0155(17) 0.0003(13) 0.0055(13) 0.0010(13)
O4 0.0170(14) 0.0117(18) 0.0135(16) 0.0001(13) 0.0006(12) 0.0021(13)
O6 0.0183(15) 0.0150(18) 0.0130(17) -0.0027(13) 0.0049(12) -0.0021(13)
N3 0.0128(16) 0.014(2) 0.0135(19) 0.0013(16) 0.0018(14) 0.0022(15)
N4 0.0146(16) 0.0048(19) 0.0113(19) 0.0009(14) 0.0012(14) 0.0006(14)
C40 0.014(2) 0.011(2) 0.015(2) -0.0017(18) 0.0044(18) -0.0019(18)
Cl2 0.0222(5) 0.0150(6) 0.0176(6) -0.0009(5) 0.0045(4) 0.0066(4)
P3 0.0130(5) 0.0083(6) 0.0131(6) 0.0004(4) 0.0030(4) 0.0012(4)
P4 0.0127(5) 0.0095(6) 0.0114(6) -0.0004(4) 0.0024(4) -0.0007(4)
Si3 0.0185(6) 0.0098(7) 0.0144(7) 0.0010(5) 0.0004(5) 0.0017(5)
Si4 0.0179(6) 0.0087(7) 0.0153(7) 0.0012(5) 0.0033(5) 0.0010(5)
C41 0.016(2) 0.007(2) 0.013(2) 0.0017(17) 0.0031(17) -0.0045(17)
C42 0.021(2) 0.010(2) 0.019(2) 0.0003(19) 0.0056(18) -0.0016(18)
C43 0.019(2) 0.020(3) 0.022(3) 0.001(2) -0.0008(19) -0.004(2)
C44 0.024(2) 0.026(3) 0.016(3) -0.002(2) 0.0036(19) -0.011(2)
C45 0.028(2) 0.020(3) 0.020(3) -0.006(2) 0.010(2) -0.008(2)
C46 0.022(2) 0.010(3) 0.020(3) -0.0025(19) 0.0065(19) 0.0011(19)
C47 0.0121(19) 0.011(2) 0.017(2) 0.0037(18) 0.0022(18) -0.0004(17)
C48 0.021(2) 0.021(3) 0.016(2) -0.003(2) 0.0040(19) 0.000(2)
C49 0.023(2) 0.037(3) 0.016(3) -0.001(2) 0.008(2) -0.003(2)
C50 0.017(2) 0.035(3) 0.019(3) 0.008(2) 0.0073(19) -0.003(2)
C51 0.017(2) 0.020(3) 0.018(3) 0.002(2) 0.0005(18) -0.0056(19)
C52 0.023(2) 0.013(3) 0.013(2) 0.0019(19) 0.0045(18) -0.0011(19)
C53 0.017(2) 0.011(2) 0.017(2) 0.0031(19) 0.0050(18) 0.0040(18)
C54 0.020(2) 0.012(3) 0.020(3) 0.001(2) 0.0029(19) 0.0019(19)
C55 0.025(2) 0.024(3) 0.025(3) 0.003(2) 0.011(2) 0.007(2)
C56 0.017(2) 0.028(3) 0.035(3) 0.009(2) 0.012(2) 0.001(2)
C57 0.018(2) 0.024(3) 0.029(3) 0.005(2) 0.005(2) 0.000(2)
C58 0.022(2) 0.017(3) 0.020(3) 0.000(2) 0.0049(19) 0.001(2)
C59 0.0136(19) 0.010(2) 0.013(2) 0.0004(18) -0.0015(16) 0.0012(17)
C60 0.018(2) 0.015(3) 0.021(3) -0.002(2) 0.0011(19) 0.0010(19)
C61 0.033(3) 0.015(3) 0.031(3) -0.005(2) 0.002(2) 0.012(2)
C62 0.040(3) 0.005(3) 0.023(3) 0.001(2) -0.006(2) -0.001(2)
C63 0.030(2) 0.014(3) 0.022(3) 0.004(2) 0.000(2) -0.003(2)
C64 0.024(2) 0.013(3) 0.019(3) 0.0004(19) 0.0050(19) -0.0036(19)
C65 0.035(3) 0.021(3) 0.022(3) 0.006(2) 0.003(2) 0.003(2)
C66 0.026(2) 0.021(3) 0.021(3) -0.004(2) -0.004(2) 0.000(2)
C67 0.028(2) 0.021(3) 0.023(3) -0.002(2) -0.006(2) 0.011(2)
C68 0.028(2) 0.016(3) 0.022(3) 0.010(2) 0.003(2) 0.005(2)
C69 0.024(2) 0.015(3) 0.022(3) 0.002(2) 0.004(2) 0.004(2)
C70 0.029(2) 0.009(3) 0.027(3) 0.000(2) 0.005(2) -0.001(2)
C71 0.026(2) 0.022(3) 0.039(3) -0.004(2) 0.000(2) -0.002(2)
C72 0.028(3) 0.036(4) 0.069(5) -0.017(3) -0.001(3) -0.005(3)
C73 0.042(4) 0.170(10) 0.030(4) -0.014(5) 0.010(3) -0.041(5)
C74 0.039(3) 0.047(4) 0.031(3) 0.010(3) 0.007(3) -0.008(3)
O7 0.159(6) 0.069(5) 0.110(5) 0.014(4) 0.074(5) 0.002(4)
C38 0.059(4) 0.034(4) 0.058(4) 0.004(3) 0.023(3) -0.006(3)
C39 0.040(3) 0.035(4) 0.052(4) 0.012(3) 0.021(3) 0.011(3)
O8 0.0265(17) 0.031(2) 0.033(2) 0.0004(17) -0.0047(15) -0.0017(16)
C75 0.020(2) 0.019(3) 0.019(3) 0.0006(19) 0.008(2) 0.0010(19)
C76 0.032(2) 0.019(3) 0.013(2) 0.001(2) 0.005(2) 0.003(2)
C77 0.038(3) 0.027(3) 0.016(3) -0.004(2) 0.007(2) 0.001(2)
C78 0.027(2) 0.013(3) 0.018(3) -0.0040(19) -0.0008(19) -0.002(2)

loop_
_atom_type_symbol
_atom_type_description
_atom_type_scat_dispersion_real
_atom_type_scat_dispersion_imag
_atom_type_scat_source
C C 0.0033 0.0016 'International Tables Vol C Tables 4.2.6.8 and 6.1.1.4'
H H 0.0000 0.0000 'International Tables Vol C Tables 4.2.6.8 and 6.1.1.4'
N N 0.0061 0.0033 'International Tables Vol C Tables 4.2.6.8 and 6.1.1.4'
O O 0.0106 0.0060 'International Tables Vol C Tables 4.2.6.8 and 6.1.1.4'
Si Si 0.0817 0.0704 'International Tables Vol C Tables 4.2.6.8 and 6.1.1.4'
P P 0.1023 0.0942 'International Tables Vol C Tables 4.2.6.8 and 6.1.1.4'
Cl Cl 0.1484 0.1585 'International Tables Vol C Tables 4.2.6.8 and 6.1.1.4'
U U -9.6767 9.6646 'International Tables Vol C Tables 4.2.6.8 and 6.1.1.4'

loop_
_geom_angle_atom_site_label_1
_geom_angle_atom_site_label_2
_geom_angle_atom_site_label_3
_geom_angle
_geom_angle_site_symmetry_1
_geom_angle_site_symmetry_3
_geom_angle_publ_flag
O1 U1 O2 175.12(13) . . ?
O1 U1 O3 85.77(12) . . ?
O2 U1 O3 89.69(12) . . ?
O1 U1 N1 98.97(12) . . ?
O2 U1 N1 85.91(12) . . ?
O3 U1 N1 157.30(11) . . ?
O1 U1 N2 93.32(12) . . ?
O2 U1 N2 84.33(12) . . ?
O3 U1 N2 83.01(11) . . ?
N1 U1 N2 118.58(11) . . ?
O1 U1 Cl1 88.57(10) . . ?
O2 U1 Cl1 92.01(10) . . ?
O3 U1 Cl1 75.12(7) . . ?
N1 U1 Cl1 82.78(8) . . ?
N2 U1 Cl1 157.86(8) . . ?
O1 U1 C1 81.38(13) . . ?
O2 U1 C1 101.15(13) . . ?
O3 U1 C1 141.14(12) . . ?
N1 U1 C1 61.47(12) . . ?
N2 U1 C1 61.47(12) . . ?
Cl1 U1 C1 140.43(9) . . ?
O1 U1 P2 92.25(10) . . ?
O2 U1 P2 87.81(10) . . ?
O3 U1 P2 112.40(7) . . ?
N1 U1 P2 89.70(8) . . ?
N2 U1 P2 29.56(8) . . ?
Cl1 U1 P2 172.47(3) . . ?
C1 U1 P2 32.68(9) . . ?
O1 U1 P1 94.69(10) . . ?
O2 U1 P1 89.60(10) . . ?
O3 U1 P1 173.08(7) . . ?
N1 U1 P1 29.38(8) . . ?
N2 U1 P1 90.06(8) . . ?
Cl1 U1 P1 111.79(3) . . ?
C1 U1 P1 32.61(9) . . ?
P2 U1 P1 60.69(3) . . ?
P1 N1 Si1 126.1(2) . . ?
P1 N1 U1 100.19(17) . . ?
Si1 N1 U1 128.61(19) . . ?
P2 N2 Si2 127.5(2) . . ?
P2 N2 U1 99.26(16) . . ?
Si2 N2 U1 133.20(19) . . ?
P1 C1 P2 139.0(3) . . ?
P1 C1 U1 89.72(18) . . ?
P2 C1 U1 89.61(17) . . ?
P1 C1 H1 110(4) . . ?
P2 C1 H1 111(4) . . ?
U1 C1 H1 99(4) . . ?
N1 P1 C1 106.9(2) . . ?
N1 P1 C2 113.04(19) . . ?
C1 P1 C2 105.0(2) . . ?
N1 P1 C8 111.6(2) . . ?
C1 P1 C8 112.8(2) . . ?
C2 P1 C8 107.4(2) . . ?
N1 P1 U1 50.43(13) . . ?
C1 P1 U1 57.67(14) . . ?
C2 P1 U1 132.84(14) . . ?
C8 P1 U1 119.80(15) . . ?
N2 P2 C1 107.15(19) . . ?
N2 P2 C14 113.1(2) . . ?
C1 P2 C14 111.3(2) . . ?
N2 P2 C20 111.6(2) . . ?
C1 P2 C20 105.9(2) . . ?
C14 P2 C20 107.5(2) . . ?
N2 P2 U1 51.18(12) . . ?
C1 P2 U1 57.71(14) . . ?
C14 P2 U1 117.84(15) . . ?
C20 P2 U1 134.62(14) . . ?
N1 Si1 C28 110.7(2) . . ?
N1 Si1 C27 110.42(19) . . ?
C28 Si1 C27 110.0(2) . . ?
N1 Si1 C26 111.9(2) . . ?
C28 Si1 C26 106.6(2) . . ?
C27 Si1 C26 107.1(2) . . ?
N2 Si2 C31 109.12(19) . . ?
N2 Si2 C29 111.7(2) . . ?
C31 Si2 C29 109.4(2) . . ?
N2 Si2 C30 112.9(2) . . ?
C31 Si2 C30 105.9(2) . . ?
C29 Si2 C30 107.7(2) . . ?
C3 C2 C7 118.2(4) . . ?
C3 C2 P1 122.1(4) . . ?
C7 C2 P1 119.7(3) . . ?
C4 C3 C2 120.7(5) . . ?
C4 C3 H3 119.6 . . ?
C2 C3 H3 119.6 . . ?
C5 C4 C3 119.9(4) . . ?
C5 C4 H4 120.0 . . ?
C3 C4 H4 120.0 . . ?
C6 C5 C4 120.8(5) . . ?
C6 C5 H5 119.6 . . ?
C4 C5 H5 119.6 . . ?
C5 C6 C7 119.5(5) . . ?
C5 C6 H6 120.2 . . ?
C7 C6 H6 120.2 . . ?
C6 C7 C2 120.8(4) . . ?
C6 C7 H7 119.6 . . ?
C2 C7 H7 119.6 . . ?
C9 C8 C13 119.4(4) . . ?
C9 C8 P1 123.3(3) . . ?
C13 C8 P1 117.3(3) . . ?
C8 C9 C10 119.7(4) . . ?
C8 C9 H9 120.1 . . ?
C10 C9 H9 120.1 . . ?
C11 C10 C9 120.5(4) . . ?
C11 C10 H10 119.7 . . ?
C9 C10 H10 119.7 . . ?
C10 C11 C12 120.1(4) . . ?
C10 C11 H11 119.9 . . ?
C12 C11 H11 119.9 . . ?
C11 C12 C13 119.9(4) . . ?
C11 C12 H12 120.1 . . ?
C13 C12 H12 120.1 . . ?
C12 C13 C8 120.3(4) . . ?
C12 C13 H13 119.8 . . ?
C8 C13 H13 119.8 . . ?
C19 C14 C15 119.0(4) . . ?
C19 C14 P2 119.8(3) . . ?
C15 C14 P2 121.1(3) . . ?
C16 C15 C14 119.8(4) . . ?
C16 C15 H15 120.1 . . ?
C14 C15 H15 120.1 . . ?
C15 C16 C17 120.4(5) . . ?
C15 C16 H16 119.8 . . ?
C17 C16 H16 119.8 . . ?
C18 C17 C16 119.7(4) . . ?
C18 C17 H17 120.2 . . ?
C16 C17 H17 120.2 . . ?
C17 C18 C19 120.3(5) . . ?
C17 C18 H18 119.9 . . ?
C19 C18 H18 119.9 . . ?
C18 C19 C14 120.7(4) . . ?
C18 C19 H19 119.6 . . ?
C14 C19 H19 119.6 . . ?
C21 C20 C25 118.8(4) . . ?
C21 C20 P2 124.2(4) . . ?
C25 C20 P2 117.0(3) . . ?
C22 C21 C20 120.4(5) . . ?
C22 C21 H21 119.8 . . ?
C20 C21 H21 119.8 . . ?
C23 C22 C21 120.6(5) . . ?
C23 C22 H22 119.7 . . ?
C21 C22 H22 119.7 . . ?
C22 C23 C24 120.0(5) . . ?
C22 C23 H23 120.0 . . ?
C24 C23 H23 120.0 . . ?
C23 C24 C25 120.0(5) . . ?
C23 C24 H24 120.0 . . ?
C25 C24 H24 120.0 . . ?
C24 C25 C20 120.2(5) . . ?
C24 C25 H25 119.9 . . ?
C20 C25 H25 119.9 . . ?
Si1 C26 H26A 109.5 . . ?
Si1 C26 H26B 109.5 . . ?
H26A C26 H26B 109.5 . . ?
Si1 C26 H26C 109.5 . . ?
H26A C26 H26C 109.5 . . ?
H26B C26 H26C 109.5 . . ?
Si1 C27 H27A 109.5 . . ?
Si1 C27 H27B 109.5 . . ?
H27A C27 H27B 109.5 . . ?
Si1 C27 H27C 109.5 . . ?
H27A C27 H27C 109.5 . . ?
H27B C27 H27C 109.5 . . ?
Si1 C28 H28A 109.5 . . ?
Si1 C28 H28B 109.5 . . ?
H28A C28 H28B 109.5 . . ?
Si1 C28 H28C 109.5 . . ?
H28A C28 H28C 109.5 . . ?
H28B C28 H28C 109.5 . . ?
Si2 C29 H29A 109.5 . . ?
Si2 C29 H29B 109.5 . . ?
H29A C29 H29B 109.5 . . ?
Si2 C29 H29C 109.5 . . ?
H29A C29 H29C 109.5 . . ?
H29B C29 H29C 109.5 . . ?
Si2 C30 H30A 109.5 . . ?
Si2 C30 H30B 109.5 . . ?
H30A C30 H30B 109.5 . . ?
Si2 C30 H30C 109.5 . . ?
H30A C30 H30C 109.5 . . ?
H30B C30 H30C 109.5 . . ?
Si2 C31 H31A 109.5 . . ?
Si2 C31 H31B 109.5 . . ?
H31A C31 H31B 109.5 . . ?
Si2 C31 H31C 109.5 . . ?
H31A C31 H31C 109.5 . . ?
H31B C31 H31C 109.5 . . ?
O3 C32 C33 104.4(4) . . ?
O3 C32 H32A 110.9 . . ?
C33 C32 H32A 110.9 . . ?
O3 C32 H32B 110.9 . . ?
C33 C32 H32B 110.9 . . ?
H32A C32 H32B 108.9 . . ?
C32 C33 C34 103.6(4) . . ?
C32 C33 H33A 111.0 . . ?
C34 C33 H33A 111.0 . . ?
C32 C33 H33B 111.0 . . ?
C34 C33 H33B 111.0 . . ?
H33A C33 H33B 109.0 . . ?
C35 C34 C33 105.0(4) . . ?
C35 C34 H34A 110.8 . . ?
C33 C34 H34A 110.8 . . ?
C35 C34 H34B 110.8 . . ?
C33 C34 H34B 110.8 . . ?
H34A C34 H34B 108.8 . . ?
O3 C35 C34 103.8(4) . . ?
O3 C35 H35A 111.0 . . ?
C34 C35 H35A 111.0 . . ?
O3 C35 H35B 111.0 . . ?
C34 C35 H35B 111.0 . . ?
H35A C35 H35B 109.0 . . ?
O4 U2 O5 174.53(13) . . ?
O4 U2 O6 88.38(12) . . ?
O5 U2 O6 86.65(12) . . ?
O4 U2 N3 85.33(12) . . ?
O5 U2 N3 91.89(13) . . ?
O6 U2 N3 84.08(11) . . ?
O4 U2 N4 85.54(12) . . ?
O5 U2 N4 99.93(12) . . ?
O6 U2 N4 155.79(11) . . ?
N3 U2 N4 118.64(11) . . ?
O4 U2 Cl2 92.84(10) . . ?
O5 U2 Cl2 88.04(10) . . ?
O6 U2 Cl2 74.64(7) . . ?
N3 U2 Cl2 158.68(8) . . ?
N4 U2 Cl2 82.28(8) . . ?
O4 U2 C40 101.21(13) . . ?
O5 U2 C40 81.50(13) . . ?
O6 U2 C40 142.79(12) . . ?
N3 U2 C40 61.36(12) . . ?
N4 U2 C40 61.41(12) . . ?
Cl2 U2 C40 139.41(10) . . ?
O4 U2 P3 88.96(10) . . ?
O5 U2 P3 90.92(10) . . ?
O6 U2 P3 113.34(7) . . ?
N3 U2 P3 29.38(8) . . ?
N4 U2 P3 89.99(8) . . ?
Cl2 U2 P3 171.89(3) . . ?
C40 U2 P3 32.59(9) . . ?
C32 O3 C35 103.7(3) . . ?
C32 O3 U1 121.0(3) . . ?
C35 O3 U1 122.8(3) . . ?
C75 O6 C78 103.3(3) . . ?
C75 O6 U2 121.3(3) . . ?
C78 O6 U2 122.7(3) . . ?
P3 N3 Si3 128.3(2) . . ?
P3 N3 U2 99.71(16) . . ?
Si3 N3 U2 131.82(18) . . ?
P4 N4 Si4 128.2(2) . . ?
P4 N4 U2 99.93(16) . . ?
Si4 N4 U2 126.81(18) . . ?
P3 C40 P4 140.8(3) . . ?
P3 C40 U2 89.91(18) . . ?
P4 C40 U2 90.00(18) . . ?
P3 C40 H40 111(4) . . ?
P4 C40 H40 108(4) . . ?
U2 C40 H40 93(4) . . ?
N3 P3 C40 107.0(2) . . ?
N3 P3 C53 113.0(2) . . ?
C40 P3 C53 111.9(2) . . ?
N3 P3 C59 110.3(2) . . ?
C40 P3 C59 106.4(2) . . ?
C53 P3 C59 108.0(2) . . ?
N3 P3 U2 50.91(13) . . ?
C40 P3 U2 57.50(15) . . ?
C53 P3 U2 119.57(15) . . ?
C59 P3 U2 132.41(13) . . ?
N4 P4 C40 107.1(2) . . ?
N4 P4 C41 112.54(19) . . ?
C40 P4 C41 106.3(2) . . ?
N4 P4 C47 112.6(2) . . ?
C40 P4 C47 111.7(2) . . ?
C41 P4 C47 106.5(2) . . ?
N3 Si3 C66 111.4(2) . . ?
N3 Si3 C65 109.62(19) . . ?
C66 Si3 C65 108.7(2) . . ?
N3 Si3 C67 112.9(2) . . ?
C66 Si3 C67 107.9(2) . . ?
C65 Si3 C67 106.1(2) . . ?
N4 Si4 C70 110.8(2) . . ?
N4 Si4 C69 111.02(19) . . ?
C70 Si4 C69 110.1(2) . . ?
N4 Si4 C68 112.0(2) . . ?
C70 Si4 C68 105.5(2) . . ?
C69 Si4 C68 107.2(2) . . ?
C42 C41 C46 118.2(4) . . ?
C42 C41 P4 121.5(3) . . ?
C46 C41 P4 120.2(3) . . ?
C43 C42 C41 121.4(4) . . ?
C43 C42 H42 119.3 . . ?
C41 C42 H42 119.3 . . ?
C42 C43 C44 120.1(4) . . ?
C42 C43 H43 120.0 . . ?
C44 C43 H43 120.0 . . ?
C45 C44 C43 119.0(4) . . ?
C45 C44 H44 120.5 . . ?
C43 C44 H44 120.5 . . ?
C46 C45 C44 120.9(5) . . ?
C46 C45 H45 119.6 . . ?
C44 C45 H45 119.6 . . ?
C45 C46 C41 120.4(4) . . ?
C45 C46 H46 119.8 . . ?
C41 C46 H46 119.8 . . ?
C48 C47 C52 119.8(4) . . ?
C48 C47 P4 123.7(3) . . ?
C52 C47 P4 116.6(3) . . ?
C47 C48 C49 119.5(4) . . ?
C47 C48 H48 120.2 . . ?
C49 C48 H48 120.2 . . ?
C50 C49 C48 121.0(5) . . ?
C50 C49 H49 119.5 . . ?
C48 C49 H49 119.5 . . ?
C49 C50 C51 120.0(4) . . ?
C49 C50 H50 120.0 . . ?
C51 C50 H50 120.0 . . ?
C50 C51 C52 119.8(4) . . ?
C50 C51 H51 120.1 . . ?
C52 C51 H51 120.1 . . ?
C51 C52 C47 119.8(4) . . ?
C51 C52 H52 120.1 . . ?
C47 C52 H52 120.1 . . ?
C58 C53 C54 119.7(4) . . ?
C58 C53 P3 118.4(3) . . ?
C54 C53 P3 121.9(3) . . ?
C55 C54 C53 119.6(4) . . ?
C55 C54 H54 120.2 . . ?
C53 C54 H54 120.2 . . ?
C54 C55 C56 120.2(5) . . ?
C54 C55 H55 119.9 . . ?
C56 C55 H55 119.9 . . ?
C57 C56 C55 120.6(4) . . ?
C57 C56 H56 119.7 . . ?
C55 C56 H56 119.7 . . ?
C56 C57 C58 119.8(5) . . ?
C56 C57 H57 120.1 . . ?
C58 C57 H57 120.1 . . ?
C53 C58 C57 120.0(4) . . ?
C53 C58 H58 120.0 . . ?
C57 C58 H58 120.0 . . ?
C60 C59 C64 119.1(4) . . ?
C60 C59 P3 124.6(3) . . ?
C64 C59 P3 116.3(3) . . ?
C61 C60 C59 119.7(4) . . ?
C61 C60 H60 120.2 . . ?
C59 C60 H60 120.2 . . ?
C62 C61 C60 121.0(5) . . ?
C62 C61 H61 119.5 . . ?
C60 C61 H61 119.5 . . ?
C61 C62 C63 119.6(5) . . ?
C61 C62 H62 120.2 . . ?
C63 C62 H62 120.2 . . ?
C64 C63 C62 119.8(4) . . ?
C64 C63 H63 120.1 . . ?
C62 C63 H63 120.1 . . ?
C63 C64 C59 120.9(4) . . ?
C63 C64 H64 119.6 . . ?
C59 C64 H64 119.6 . . ?
Si3 C65 H65A 109.5 . . ?
Si3 C65 H65B 109.5 . . ?
H65A C65 H65B 109.5 . . ?
Si3 C65 H65C 109.5 . . ?
H65A C65 H65C 109.5 . . ?
H65B C65 H65C 109.5 . . ?
Si3 C66 H66A 109.5 . . ?
Si3 C66 H66B 109.5 . . ?
H66A C66 H66B 109.5 . . ?
Si3 C66 H66C 109.5 . . ?
H66A C66 H66C 109.5 . . ?
H66B C66 H66C 109.5 . . ?
Si3 C67 H67A 109.5 . . ?
Si3 C67 H67B 109.5 . . ?
H67A C67 H67B 109.5 . . ?
Si3 C67 H67C 109.5 . . ?
H67A C67 H67C 109.5 . . ?
H67B C67 H67C 109.5 . . ?
Si4 C68 H68A 109.5 . . ?
Si4 C68 H68B 109.5 . . ?
H68A C68 H68B 109.5 . . ?
Si4 C68 H68C 109.5 . . ?
H68A C68 H68C 109.5 . . ?
H68B C68 H68C 109.5 . . ?
Si4 C69 H69A 109.5 . . ?
Si4 C69 H69B 109.5 . . ?
H69A C69 H69B 109.5 . . ?
Si4 C69 H69C 109.5 . . ?
H69A C69 H69C 109.5 . . ?
H69B C69 H69C 109.5 . . ?
Si4 C70 H70A 109.5 . . ?
Si4 C70 H70B 109.5 . . ?
H70A C70 H70B 109.5 . . ?
Si4 C70 H70C 109.5 . . ?
H70A C70 H70C 109.5 . . ?
H70B C70 H70C 109.5 . . ?
O8 C71 C72 106.8(4) . . ?
O8 C71 H71A 110.4 . . ?
C72 C71 H71A 110.4 . . ?
O8 C71 H71B 110.4 . . ?
C72 C71 H71B 110.4 . . ?
H71A C71 H71B 108.6 . . ?
C73 C72 C71 104.9(5) . . ?
C73 C72 H72A 110.8 . . ?
C71 C72 H72A 110.8 . . ?
C73 C72 H72B 110.8 . . ?
C71 C72 H72B 110.8 . . ?
H72A C72 H72B 108.8 . . ?
C72 C73 C74 108.2(5) . . ?
C72 C73 H73A 110.1 . . ?
C74 C73 H73A 110.1 . . ?
C72 C73 H73B 110.1 . . ?
C74 C73 H73B 110.1 . . ?
H73A C73 H73B 108.4 . . ?
O8 C74 C73 104.7(5) . . ?
O8 C74 H74A 110.8 . . ?
C73 C74 H74A 110.8 . . ?
O8 C74 H74B 110.8 . . ?
C73 C74 H74B 110.8 . . ?
H74A C74 H74B 108.9 . . ?
C36A O7 C39 103.8(5) . . ?
C36A O7 C36B 25.1(6) . . ?
C39 O7 C36B 96.4(7) . . ?
C37A C36A O7 101.6(7) . . ?
C37A C36A H36A 111.5 . . ?
O7 C36A H36A 111.5 . . ?
C37A C36A H36B 111.5 . . ?
O7 C36A H36B 111.5 . . ?
H36A C36A H36B 109.3 . . ?
C38 C37A C36A 104.5(6) . . ?
C38 C37A H37A 110.9 . . ?
C36A C37A H37A 110.9 . . ?
C38 C37A H37B 110.9 . . ?
C36A C37A H37B 110.9 . . ?
H37A C37A H37B 108.9 . . ?
C37B C36B O7 110.9(11) . . ?
C37B C36B H36C 109.5 . . ?
O7 C36B H36C 109.5 . . ?
C37B C36B H36D 109.5 . . ?
O7 C36B H36D 109.5 . . ?
H36C C36B H36D 108.0 . . ?
C36B C37B C38 100.3(11) . . ?
C36B C37B H37C 111.7 . . ?
C38 C37B H37C 111.7 . . ?
C36B C37B H37D 111.7 . . ?
C38 C37B H37D 111.7 . . ?
H37C C37B H37D 109.5 . . ?
C37B C38 C37A 27.5(5) . . ?
C37B C38 C39 108.4(7) . . ?
C37A C38 C39 104.9(5) . . ?
C37B C38 H38A 129.8 . . ?
C37A C38 H38A 110.8 . . ?
C39 C38 H38A 110.8 . . ?
C37B C38 H38B 84.5 . . ?
C37A C38 H38B 110.8 . . ?
C39 C38 H38B 110.8 . . ?
H38A C38 H38B 108.9 . . ?
C38 C39 O7 104.5(4) . . ?
C38 C39 H39A 110.9 . . ?
O7 C39 H39A 110.9 . . ?
C38 C39 H39B 110.9 . . ?
O7 C39 H39B 110.9 . . ?
H39A C39 H39B 108.9 . . ?
C74 O8 C71 107.2(4) . . ?
O6 C75 C76 104.7(4) . . ?
O6 C75 H75A 110.8 . . ?
C76 C75 H75A 110.8 . . ?
O6 C75 H75B 110.8 . . ?
C76 C75 H75B 110.8 . . ?
H75A C75 H75B 108.9 . . ?
C75 C76 C77 103.9(4) . . ?
C75 C76 H76A 111.0 . . ?
C77 C76 H76A 111.0 . . ?
C75 C76 H76B 111.0 . . ?
C77 C76 H76B 111.0 . . ?
H76A C76 H76B 109.0 . . ?
C78 C77 C76 104.4(4) . . ?
C78 C77 H77A 110.9 . . ?
C76 C77 H77A 110.9 . . ?
C78 C77 H77B 110.9 . . ?
C76 C77 H77B 110.9 . . ?
H77A C77 H77B 108.9 . . ?
O6 C78 C77 104.9(4) . . ?
O6 C78 H78A 110.8 . . ?
C77 C78 H78A 110.8 . . ?
O6 C78 H78B 110.8 . . ?
C77 C78 H78B 110.8 . . ?
H78A C78 H78B 108.8 . . ?

loop_
_geom_bond_atom_site_label_1
_geom_bond_atom_site_label_2
_geom_bond_distance
_geom_bond_site_symmetry_2
_geom_bond_publ_flag
U1 O1 1.773(3) . ?
U1 O2 1.783(3) . ?
U1 O3 2.467(3) . ?
U1 N1 2.510(3) . ?
U1 N2 2.528(3) . ?
U1 Cl1 2.6806(11) . ?
U1 C1 2.707(4) . ?
U1 P2 3.2027(12) . ?
U1 P1 3.2042(12) . ?
N1 P1 1.597(4) . ?
N1 Si1 1.743(4) . ?
N2 P2 1.601(4) . ?
N2 Si2 1.730(4) . ?
C1 P1 1.727(4) . ?
C1 P2 1.729(4) . ?
C1 H1 0.80(6) . ?
P1 C2 1.810(4) . ?
P1 C8 1.817(4) . ?
P2 C14 1.800(4) . ?
P2 C20 1.819(5) . ?
Si1 C28 1.862(5) . ?
Si1 C27 1.873(4) . ?
Si1 C26 1.875(5) . ?
Si2 C31 1.857(5) . ?
Si2 C29 1.864(5) . ?
Si2 C30 1.877(5) . ?
C2 C3 1.392(6) . ?
C2 C7 1.409(6) . ?
C3 C4 1.382(6) . ?
C3 H3 0.9500 . ?
C4 C5 1.378(7) . ?
C4 H4 0.9500 . ?
C5 C6 1.377(6) . ?
C5 H5 0.9500 . ?
C6 C7 1.381(6) . ?
C6 H6 0.9500 . ?
C7 H7 0.9500 . ?
C8 C9 1.387(6) . ?
C8 C13 1.395(6) . ?
C9 C10 1.397(6) . ?
C9 H9 0.9500 . ?
C10 C11 1.374(7) . ?
C10 H10 0.9500 . ?
C11 C12 1.380(6) . ?
C11 H11 0.9500 . ?
C12 C13 1.391(6) . ?
C12 H12 0.9500 . ?
C13 H13 0.9500 . ?
C14 C19 1.396(6) . ?
C14 C15 1.406(6) . ?
C15 C16 1.389(6) . ?
C15 H15 0.9500 . ?
C16 C17 1.399(7) . ?
C16 H16 0.9500 . ?
C17 C18 1.383(7) . ?
C17 H17 0.9500 . ?
C18 C19 1.384(6) . ?
C18 H18 0.9500 . ?
C19 H19 0.9500 . ?
C20 C21 1.389(6) . ?
C20 C25 1.396(6) . ?
C21 C22 1.384(7) . ?
C21 H21 0.9500 . ?
C22 C23 1.366(7) . ?
C22 H22 0.9500 . ?
C23 C24 1.386(7) . ?
C23 H23 0.9500 . ?
C24 C25 1.389(7) . ?
C24 H24 0.9500 . ?
C25 H25 0.9500 . ?
C26 H26A 0.9800 . ?
C26 H26B 0.9800 . ?
C26 H26C 0.9800 . ?
C27 H27A 0.9800 . ?
C27 H27B 0.9800 . ?
C27 H27C 0.9800 . ?
C28 H28A 0.9800 . ?
C28 H28B 0.9800 . ?
C28 H28C 0.9800 . ?
C29 H29A 0.9800 . ?
C29 H29B 0.9800 . ?
C29 H29C 0.9800 . ?
C30 H30A 0.9800 . ?
C30 H30B 0.9800 . ?
C30 H30C 0.9800 . ?
C31 H31A 0.9800 . ?
C31 H31B 0.9800 . ?
C31 H31C 0.9800 . ?
C32 O3 1.449(5) . ?
C32 C33 1.532(7) . ?
C32 H32A 0.9900 . ?
C32 H32B 0.9900 . ?
C33 C34 1.540(7) . ?
C33 H33A 0.9900 . ?
C33 H33B 0.9900 . ?
C34 C35 1.518(6) . ?
C34 H34A 0.9900 . ?
C34 H34B 0.9900 . ?
C35 O3 1.464(5) . ?
C35 H35A 0.9900 . ?
C35 H35B 0.9900 . ?
U2 O4 1.777(3) . ?
O5 U2 1.780(3) . ?
U2 O6 2.454(3) . ?
U2 N3 2.523(3) . ?
U2 N4 2.524(3) . ?
U2 Cl2 2.6962(11) . ?
U2 C40 2.702(4) . ?
U2 P3 3.2035(12) . ?
O6 C75 1.447(5) . ?
O6 C78 1.461(5) . ?
N3 P3 1.594(4) . ?
N3 Si3 1.739(4) . ?
N4 P4 1.593(4) . ?
N4 Si4 1.748(4) . ?
C40 P3 1.725(4) . ?
C40 P4 1.729(5) . ?
C40 H40 0.74(5) . ?
P3 C53 1.807(4) . ?
P3 C59 1.824(5) . ?
P4 C41 1.811(4) . ?
P4 C47 1.818(4) . ?
Si3 C66 1.855(5) . ?
Si3 C65 1.862(5) . ?
Si3 C67 1.872(5) . ?
Si4 C70 1.856(5) . ?
Si4 C69 1.874(4) . ?
Si4 C68 1.883(5) . ?
C41 C42 1.386(6) . ?
C41 C46 1.405(6) . ?
C42 C43 1.381(6) . ?
C42 H42 0.9500 . ?
C43 C44 1.396(7) . ?
C43 H43 0.9500 . ?
C44 C45 1.384(6) . ?
C44 H44 0.9500 . ?
C45 C46 1.379(6) . ?
C45 H45 0.9500 . ?
C46 H46 0.9500 . ?
C47 C48 1.382(6) . ?
C47 C52 1.401(6) . ?
C48 C49 1.390(6) . ?
C48 H48 0.9500 . ?
C49 C50 1.373(7) . ?
C49 H49 0.9500 . ?
C50 C51 1.381(6) . ?
C50 H50 0.9500 . ?
C51 C52 1.394(6) . ?
C51 H51 0.9500 . ?
C52 H52 0.9500 . ?
C53 C58 1.389(6) . ?
C53 C54 1.400(6) . ?
C54 C55 1.382(6) . ?
C54 H54 0.9500 . ?
C55 C56 1.388(7) . ?
C55 H55 0.9500 . ?
C56 C57 1.372(7) . ?
C56 H56 0.9500 . ?
C57 C58 1.397(6) . ?
C57 H57 0.9500 . ?
C58 H58 0.9500 . ?
C59 C60 1.396(6) . ?
C59 C64 1.396(6) . ?
C60 C61 1.392(7) . ?
C60 H60 0.9500 . ?
C61 C62 1.380(7) . ?
C61 H61 0.9500 . ?
C62 C63 1.393(6) . ?
C62 H62 0.9500 . ?
C63 C64 1.385(7) . ?
C63 H63 0.9500 . ?
C64 H64 0.9500 . ?
C65 H65A 0.9800 . ?
C65 H65B 0.9800 . ?
C65 H65C 0.9800 . ?
C66 H66A 0.9800 . ?
C66 H66B 0.9800 . ?
C66 H66C 0.9800 . ?
C67 H67A 0.9800 . ?
C67 H67B 0.9800 . ?
C67 H67C 0.9800 . ?
C68 H68A 0.9800 . ?
C68 H68B 0.9800 . ?
C68 H68C 0.9800 . ?
C69 H69A 0.9800 . ?
C69 H69B 0.9800 . ?
C69 H69C 0.9800 . ?
C70 H70A 0.9800 . ?
C70 H70B 0.9800 . ?
C70 H70C 0.9800 . ?
C71 O8 1.441(6) . ?
C71 C72 1.522(6) . ?
C71 H71A 0.9900 . ?
C71 H71B 0.9900 . ?
C72 C73 1.424(8) . ?
C72 H72A 0.9900 . ?
C72 H72B 0.9900 . ?
C73 C74 1.473(8) . ?
C73 H73A 0.9900 . ?
C73 H73B 0.9900 . ?
C74 O8 1.438(6) . ?
C74 H74A 0.9900 . ?
C74 H74B 0.9900 . ?
O7 C36A 1.518(10) . ?
O7 C39 1.542(8) . ?
O7 C36B 1.564(16) . ?
C36A C37A 1.476(10) . ?
C36A H36A 0.9900 . ?
C36A H36B 0.9900 . ?
C37A C38 1.453(8) . ?
C37A H37A 0.9900 . ?
C37A H37B 0.9900 . ?
C36B C37B 1.342(14) . ?
C36B H36C 0.9900 . ?
C36B H36D 0.9900 . ?
C37B C38 1.417(13) . ?
C37B H37C 0.9900 . ?
C37B H37D 0.9900 . ?
C38 C39 1.532(7) . ?
C38 H38A 0.9900 . ?
C38 H38B 0.9900 . ?
C39 H39A 0.9900 . ?
C39 H39B 0.9900 . ?
C75 C76 1.520(6) . ?
C75 H75A 0.9900 . ?
C75 H75B 0.9900 . ?
C76 C77 1.536(7) . ?
C76 H76A 0.9900 . ?
C76 H76B 0.9900 . ?
C77 C78 1.519(6) . ?
C77 H77A 0.9900 . ?
C77 H77B 0.9900 . ?
C78 H78A 0.9900 . ?
C78 H78B 0.9900 . ?

loop_
_geom_torsion_atom_site_label_1
_geom_torsion_atom_site_label_2
_geom_torsion_atom_site_label_3
_geom_torsion_atom_site_label_4
_geom_torsion
_geom_torsion_site_symmetry_1
_geom_torsion_site_symmetry_2
_geom_torsion_site_symmetry_3
_geom_torsion_site_symmetry_4
_geom_torsion_publ_flag
O1 U1 N1 P1 -83.58(18) . . . . ?
O2 U1 N1 P1 96.48(18) . . . . ?
O3 U1 N1 P1 175.82(19) . . . . ?
N2 U1 N1 P1 15.2(2) . . . . ?
Cl1 U1 N1 P1 -170.97(16) . . . . ?
C1 U1 N1 P1 -8.56(15) . . . . ?
P2 U1 N1 P1 8.65(15) . . . . ?
O1 U1 N1 Si1 120.9(2) . . . . ?
O2 U1 N1 Si1 -59.1(2) . . . . ?
O3 U1 N1 Si1 20.3(4) . . . . ?
N2 U1 N1 Si1 -140.3(2) . . . . ?
Cl1 U1 N1 Si1 33.5(2) . . . . ?
C1 U1 N1 Si1 -164.1(3) . . . . ?
P2 U1 N1 Si1 -146.9(2) . . . . ?
P1 U1 N1 Si1 -155.6(3) . . . . ?
O1 U1 N2 P2 88.70(17) . . . . ?
O2 U1 N2 P2 -95.59(17) . . . . ?
O3 U1 N2 P2 174.02(17) . . . . ?
N1 U1 N2 P2 -13.4(2) . . . . ?
Cl1 U1 N2 P2 -176.92(10) . . . . ?
C1 U1 N2 P2 10.38(15) . . . . ?
P1 U1 N2 P2 -6.00(14) . . . . ?
O1 U1 N2 Si2 -92.5(3) . . . . ?
O2 U1 N2 Si2 83.2(3) . . . . ?
O3 U1 N2 Si2 -7.2(2) . . . . ?
N1 U1 N2 Si2 165.4(2) . . . . ?
Cl1 U1 N2 Si2 1.9(4) . . . . ?
C1 U1 N2 Si2 -170.8(3) . . . . ?
P2 U1 N2 Si2 178.8(4) . . . . ?
P1 U1 N2 Si2 172.8(2) . . . . ?
O1 U1 C1 P1 112.97(18) . . . . ?
O2 U1 C1 P1 -71.26(18) . . . . ?
O3 U1 C1 P1 -174.91(12) . . . . ?
N1 U1 C1 P1 7.79(13) . . . . ?
N2 U1 C1 P1 -148.4(2) . . . . ?
Cl1 U1 C1 P1 35.9(2) . . . . ?
P2 U1 C1 P1 -139.0(3) . . . . ?
O1 U1 C1 P2 -108.05(18) . . . . ?
O2 U1 C1 P2 67.71(18) . . . . ?
O3 U1 C1 P2 -35.9(3) . . . . ?
N1 U1 C1 P2 146.8(2) . . . . ?
N2 U1 C1 P2 -9.47(13) . . . . ?
Cl1 U1 C1 P2 174.83(7) . . . . ?
P1 U1 C1 P2 139.0(3) . . . . ?
Si1 N1 P1 C1 168.8(3) . . . . ?
U1 N1 P1 C1 12.4(2) . . . . ?
Si1 N1 P1 C2 -76.2(3) . . . . ?
U1 N1 P1 C2 127.38(18) . . . . ?
Si1 N1 P1 C8 44.9(3) . . . . ?
U1 N1 P1 C8 -111.48(18) . . . . ?
Si1 N1 P1 U1 156.4(3) . . . . ?
P2 C1 P1 N1 -100.4(4) . . . . ?
U1 C1 P1 N1 -11.28(19) . . . . ?
P2 C1 P1 C2 139.3(4) . . . . ?
U1 C1 P1 C2 -131.60(16) . . . . ?
P2 C1 P1 C8 22.7(5) . . . . ?
U1 C1 P1 C8 111.82(18) . . . . ?
P2 C1 P1 U1 -89.1(4) . . . . ?
O1 U1 P1 N1 99.98(19) . . . . ?
O2 U1 P1 N1 -82.35(19) . . . . ?
O3 U1 P1 N1 -166.5(6) . . . . ?
N2 U1 P1 N1 -166.68(18) . . . . ?
Cl1 U1 P1 N1 9.65(17) . . . . ?
C1 U1 P1 N1 166.0(2) . . . . ?
P2 U1 P1 N1 -170.07(17) . . . . ?
O1 U1 P1 C1 -65.97(19) . . . . ?
O2 U1 P1 C1 111.7(2) . . . . ?
O3 U1 P1 C1 27.5(6) . . . . ?
N1 U1 P1 C1 -166.0(2) . . . . ?
N2 U1 P1 C1 27.37(19) . . . . ?
Cl1 U1 P1 C1 -156.30(17) . . . . ?
P2 U1 P1 C1 23.98(17) . . . . ?
O1 U1 P1 C2 14.2(2) . . . . ?
O2 U1 P1 C2 -168.1(2) . . . . ?
O3 U1 P1 C2 107.7(6) . . . . ?
N1 U1 P1 C2 -85.8(3) . . . . ?
N2 U1 P1 C2 107.6(2) . . . . ?
Cl1 U1 P1 C2 -76.1(2) . . . . ?
C1 U1 P1 C2 80.2(3) . . . . ?
P2 U1 P1 C2 104.2(2) . . . . ?
O1 U1 P1 C8 -165.58(18) . . . . ?
O2 U1 P1 C8 12.08(19) . . . . ?
O3 U1 P1 C8 -72.1(6) . . . . ?
N1 U1 P1 C8 94.4(2) . . . . ?
N2 U1 P1 C8 -72.24(18) . . . . ?
Cl1 U1 P1 C8 104.09(16) . . . . ?
C1 U1 P1 C8 -99.6(2) . . . . ?
P2 U1 P1 C8 -75.63(16) . . . . ?
Si2 N2 P2 C1 166.1(3) . . . . ?
U1 N2 P2 C1 -15.0(2) . . . . ?
Si2 N2 P2 C14 -70.9(3) . . . . ?
U1 N2 P2 C14 108.00(18) . . . . ?
Si2 N2 P2 C20 50.5(3) . . . . ?
U1 N2 P2 C20 -130.60(16) . . . . ?
Si2 N2 P2 U1 -178.9(3) . . . . ?
P1 C1 P2 N2 103.0(4) . . . . ?
U1 C1 P2 N2 13.8(2) . . . . ?
P1 C1 P2 C14 -21.1(5) . . . . ?
U1 C1 P2 C14 -110.26(18) . . . . ?
P1 C1 P2 C20 -137.7(4) . . . . ?
U1 C1 P2 C20 133.13(17) . . . . ?
P1 C1 P2 U1 89.1(4) . . . . ?
O1 U1 P2 N2 -92.77(19) . . . . ?
O2 U1 P2 N2 82.34(19) . . . . ?
O3 U1 P2 N2 -6.42(18) . . . . ?
N1 U1 P2 N2 168.26(18) . . . . ?
Cl1 U1 P2 N2 171.1(3) . . . . ?
C1 U1 P2 N2 -163.0(2) . . . . ?
P1 U1 P2 N2 173.12(17) . . . . ?
O1 U1 P2 C1 70.2(2) . . . . ?
O2 U1 P2 C1 -114.7(2) . . . . ?
O3 U1 P2 C1 156.53(19) . . . . ?
N1 U1 P2 C1 -28.79(19) . . . . ?
N2 U1 P2 C1 163.0(2) . . . . ?
Cl1 U1 P2 C1 -26.0(3) . . . . ?
P1 U1 P2 C1 -23.93(18) . . . . ?
O1 U1 P2 C14 168.98(19) . . . . ?
O2 U1 P2 C14 -15.91(19) . . . . ?
O3 U1 P2 C14 -104.67(18) . . . . ?
N1 U1 P2 C14 70.01(18) . . . . ?
N2 U1 P2 C14 -98.2(2) . . . . ?
Cl1 U1 P2 C14 72.8(3) . . . . ?
C1 U1 P2 C14 98.8(2) . . . . ?
P1 U1 P2 C14 74.87(17) . . . . ?
O1 U1 P2 C20 -10.2(2) . . . . ?
O2 U1 P2 C20 164.9(2) . . . . ?
O3 U1 P2 C20 76.2(2) . . . . ?
N1 U1 P2 C20 -109.2(2) . . . . ?
N2 U1 P2 C20 82.6(3) . . . . ?
Cl1 U1 P2 C20 -106.3(3) . . . . ?
C1 U1 P2 C20 -80.4(3) . . . . ?
P1 U1 P2 C20 -104.3(2) . . . . ?
P1 N1 Si1 C28 -112.6(3) . . . . ?
U1 N1 Si1 C28 37.1(3) . . . . ?
P1 N1 Si1 C27 125.4(3) . . . . ?
U1 N1 Si1 C27 -84.9(3) . . . . ?
P1 N1 Si1 C26 6.2(3) . . . . ?
U1 N1 Si1 C26 155.9(2) . . . . ?
P2 N2 Si2 C31 -114.0(3) . . . . ?
U1 N2 Si2 C31 67.5(3) . . . . ?
P2 N2 Si2 C29 124.9(3) . . . . ?
U1 N2 Si2 C29 -53.6(3) . . . . ?
P2 N2 Si2 C30 3.4(4) . . . . ?
U1 N2 Si2 C30 -175.1(2) . . . . ?
N1 P1 C2 C3 10.7(4) . . . . ?
C1 P1 C2 C3 126.9(4) . . . . ?
C8 P1 C2 C3 -112.8(4) . . . . ?
U1 P1 C2 C3 67.4(4) . . . . ?
N1 P1 C2 C7 -166.5(3) . . . . ?
C1 P1 C2 C7 -50.3(4) . . . . ?
C8 P1 C2 C7 70.0(4) . . . . ?
U1 P1 C2 C7 -109.8(3) . . . . ?
C7 C2 C3 C4 0.4(6) . . . . ?
P1 C2 C3 C4 -176.8(4) . . . . ?
C2 C3 C4 C5 -1.1(7) . . . . ?
C3 C4 C5 C6 0.1(7) . . . . ?
C4 C5 C6 C7 1.6(7) . . . . ?
C5 C6 C7 C2 -2.4(7) . . . . ?
C3 C2 C7 C6 1.4(7) . . . . ?
P1 C2 C7 C6 178.7(4) . . . . ?
N1 P1 C8 C9 -134.0(4) . . . . ?
C1 P1 C8 C9 105.5(4) . . . . ?
C2 P1 C8 C9 -9.6(4) . . . . ?
U1 P1 C8 C9 170.2(3) . . . . ?
N1 P1 C8 C13 44.4(4) . . . . ?
C1 P1 C8 C13 -76.1(4) . . . . ?
C2 P1 C8 C13 168.8(3) . . . . ?
U1 P1 C8 C13 -11.4(4) . . . . ?
C13 C8 C9 C10 -0.7(7) . . . . ?
P1 C8 C9 C10 177.7(4) . . . . ?
C8 C9 C10 C11 0.8(7) . . . . ?
C9 C10 C11 C12 -0.1(7) . . . . ?
C10 C11 C12 C13 -0.6(7) . . . . ?
C11 C12 C13 C8 0.7(7) . . . . ?
C9 C8 C13 C12 0.0(6) . . . . ?
P1 C8 C13 C12 -178.5(3) . . . . ?
N2 P2 C14 C19 0.7(4) . . . . ?
C1 P2 C14 C19 121.4(4) . . . . ?
C20 P2 C14 C19 -123.0(4) . . . . ?
U1 P2 C14 C19 57.6(4) . . . . ?
N2 P2 C14 C15 -177.2(3) . . . . ?
C1 P2 C14 C15 -56.5(4) . . . . ?
C20 P2 C14 C15 59.1(4) . . . . ?
U1 P2 C14 C15 -120.3(3) . . . . ?
C19 C14 C15 C16 1.9(7) . . . . ?
P2 C14 C15 C16 179.8(3) . . . . ?
C14 C15 C16 C17 0.6(7) . . . . ?
C15 C16 C17 C18 -2.2(7) . . . . ?
C16 C17 C18 C19 1.3(7) . . . . ?
C17 C18 C19 C14 1.2(7) . . . . ?
C15 C14 C19 C18 -2.8(7) . . . . ?
P2 C14 C19 C18 179.3(4) . . . . ?
N2 P2 C20 C21 -127.6(4) . . . . ?
C1 P2 C20 C21 116.1(4) . . . . ?
C14 P2 C20 C21 -3.0(5) . . . . ?
U1 P2 C20 C21 176.2(3) . . . . ?
N2 P2 C20 C25 53.7(4) . . . . ?
C1 P2 C20 C25 -62.6(4) . . . . ?
C14 P2 C20 C25 178.3(3) . . . . ?
U1 P2 C20 C25 -2.5(5) . . . . ?
C25 C20 C21 C22 1.2(7) . . . . ?
P2 C20 C21 C22 -177.5(4) . . . . ?
C20 C21 C22 C23 0.2(8) . . . . ?
C21 C22 C23 C24 -1.3(8) . . . . ?
C22 C23 C24 C25 0.9(8) . . . . ?
C23 C24 C25 C20 0.6(7) . . . . ?
C21 C20 C25 C24 -1.6(7) . . . . ?
P2 C20 C25 C24 177.1(4) . . . . ?
O3 C32 C33 C34 25.8(5) . . . . ?
C32 C33 C34 C35 0.1(5) . . . . ?
C33 C34 C35 O3 -25.7(5) . . . . ?
C33 C32 O3 C35 -43.0(4) . . . . ?
C33 C32 O3 U1 174.2(3) . . . . ?
C34 C35 O3 C32 42.9(4) . . . . ?
C34 C35 O3 U1 -175.2(3) . . . . ?
O1 U1 O3 C32 -17.5(3) . . . . ?
O2 U1 O3 C32 164.3(3) . . . . ?
N1 U1 O3 C32 85.7(4) . . . . ?
N2 U1 O3 C32 -111.4(3) . . . . ?
Cl1 U1 O3 C32 72.1(3) . . . . ?
C1 U1 O3 C32 -88.2(3) . . . . ?
P2 U1 O3 C32 -108.2(3) . . . . ?
P1 U1 O3 C32 -111.6(6) . . . . ?
O1 U1 O3 C35 -153.2(3) . . . . ?
O2 U1 O3 C35 28.6(3) . . . . ?
N1 U1 O3 C35 -50.0(4) . . . . ?
N2 U1 O3 C35 112.9(3) . . . . ?
Cl1 U1 O3 C35 -63.6(3) . . . . ?
C1 U1 O3 C35 136.1(3) . . . . ?
P2 U1 O3 C35 116.1(3) . . . . ?
P1 U1 O3 C35 112.8(6) . . . . ?
O4 U2 O6 C75 162.9(3) . . . . ?
O5 U2 O6 C75 -19.4(3) . . . . ?
N3 U2 O6 C75 -111.7(3) . . . . ?
N4 U2 O6 C75 87.5(4) . . . . ?
Cl2 U2 O6 C75 69.5(3) . . . . ?
C40 U2 O6 C75 -90.6(3) . . . . ?
P3 U2 O6 C75 -109.0(3) . . . . ?
O4 U2 O6 C78 27.5(3) . . . . ?
O5 U2 O6 C78 -154.8(3) . . . . ?
N3 U2 O6 C78 112.9(3) . . . . ?
N4 U2 O6 C78 -47.9(4) . . . . ?
Cl2 U2 O6 C78 -65.9(3) . . . . ?
C40 U2 O6 C78 134.0(3) . . . . ?
P3 U2 O6 C78 115.6(3) . . . . ?
O4 U2 N3 P3 -96.21(17) . . . . ?
O5 U2 N3 P3 88.51(17) . . . . ?
O6 U2 N3 P3 174.95(17) . . . . ?
N4 U2 N3 P3 -13.9(2) . . . . ?
Cl2 U2 N3 P3 177.97(10) . . . . ?
C40 U2 N3 P3 9.27(15) . . . . ?
O4 U2 N3 Si3 88.3(3) . . . . ?
O5 U2 N3 Si3 -87.0(2) . . . . ?
O6 U2 N3 Si3 -0.5(2) . . . . ?
N4 U2 N3 Si3 170.6(2) . . . . ?
Cl2 U2 N3 Si3 2.5(4) . . . . ?
C40 U2 N3 Si3 -166.2(3) . . . . ?
P3 U2 N3 Si3 -175.5(4) . . . . ?
O4 U2 N4 P4 96.97(17) . . . . ?
O5 U2 N4 P4 -82.92(17) . . . . ?
O6 U2 N4 P4 172.92(17) . . . . ?
N3 U2 N4 P4 14.8(2) . . . . ?
Cl2 U2 N4 P4 -169.55(15) . . . . ?
C40 U2 N4 P4 -8.37(14) . . . . ?
P3 U2 N4 P4 8.01(14) . . . . ?
O4 U2 N4 Si4 -59.3(2) . . . . ?
O5 U2 N4 Si4 120.8(2) . . . . ?
O6 U2 N4 Si4 16.7(4) . . . . ?
N3 U2 N4 Si4 -141.49(19) . . . . ?
Cl2 U2 N4 Si4 34.19(18) . . . . ?
C40 U2 N4 Si4 -164.6(3) . . . . ?
P3 U2 N4 Si4 -148.25(19) . . . . ?
O4 U2 C40 P3 69.86(19) . . . . ?
O5 U2 C40 P3 -105.31(19) . . . . ?
O6 U2 C40 P3 -32.4(3) . . . . ?
N3 U2 C40 P3 -8.44(14) . . . . ?
N4 U2 C40 P3 148.4(2) . . . . ?
Cl2 U2 C40 P3 177.85(7) . . . . ?
O4 U2 C40 P4 -70.98(18) . . . . ?
O5 U2 C40 P4 113.85(18) . . . . ?
O6 U2 C40 P4 -173.29(12) . . . . ?
N3 U2 C40 P4 -149.3(2) . . . . ?
N4 U2 C40 P4 7.59(13) . . . . ?
Cl2 U2 C40 P4 37.0(2) . . . . ?
P3 U2 C40 P4 -140.8(3) . . . . ?
Si3 N3 P3 C40 162.3(3) . . . . ?
U2 N3 P3 C40 -13.4(2) . . . . ?
Si3 N3 P3 C53 -74.0(3) . . . . ?
U2 N3 P3 C53 110.27(18) . . . . ?
Si3 N3 P3 C59 47.0(3) . . . . ?
U2 N3 P3 C59 -128.73(16) . . . . ?
Si3 N3 P3 U2 175.7(3) . . . . ?
P4 C40 P3 N3 102.2(4) . . . . ?
U2 C40 P3 N3 12.3(2) . . . . ?
P4 C40 P3 C53 -22.1(5) . . . . ?
U2 C40 P3 C53 -111.97(19) . . . . ?
P4 C40 P3 C59 -139.8(4) . . . . ?
U2 C40 P3 C59 130.26(16) . . . . ?
P4 C40 P3 U2 89.9(4) . . . . ?
O4 U2 P3 N3 82.31(19) . . . . ?
O5 U2 P3 N3 -92.22(19) . . . . ?
O6 U2 P3 N3 -5.48(18) . . . . ?
N4 U2 P3 N3 167.85(18) . . . . ?
Cl2 U2 P3 N3 -174.8(3) . . . . ?
C40 U2 P3 N3 -164.8(2) . . . . ?
O4 U2 P3 C40 -112.9(2) . . . . ?
O5 U2 P3 C40 72.6(2) . . . . ?
O6 U2 P3 C40 159.31(19) . . . . ?
N3 U2 P3 C40 164.8(2) . . . . ?
N4 U2 P3 C40 -27.4(2) . . . . ?
Cl2 U2 P3 C40 -10.0(3) . . . . ?
O4 U2 P3 C53 -14.40(19) . . . . ?
O5 U2 P3 C53 171.07(19) . . . . ?
O6 U2 P3 C53 -102.18(18) . . . . ?
N3 U2 P3 C53 -96.7(2) . . . . ?
N4 U2 P3 C53 71.14(18) . . . . ?
Cl2 U2 P3 C53 88.5(3) . . . . ?
C40 U2 P3 C53 98.5(2) . . . . ?
O4 U2 P3 C59 164.5(2) . . . . ?
O5 U2 P3 C59 -10.0(2) . . . . ?
O6 U2 P3 C59 76.7(2) . . . . ?
N3 U2 P3 C59 82.2(2) . . . . ?
N4 U2 P3 C59 -109.9(2) . . . . ?
Cl2 U2 P3 C59 -92.5(3) . . . . ?
C40 U2 P3 C59 -82.6(3) . . . . ?
Si4 N4 P4 C40 167.8(3) . . . . ?
U2 N4 P4 C40 12.1(2) . . . . ?
Si4 N4 P4 C41 -75.8(3) . . . . ?
U2 N4 P4 C41 128.43(17) . . . . ?
Si4 N4 P4 C47 44.6(3) . . . . ?
U2 N4 P4 C47 -111.15(18) . . . . ?
P3 C40 P4 N4 -100.9(4) . . . . ?
U2 C40 P4 N4 -11.08(19) . . . . ?
P3 C40 P4 C41 138.6(4) . . . . ?
U2 C40 P4 C41 -131.55(16) . . . . ?
P3 C40 P4 C47 22.8(5) . . . . ?
U2 C40 P4 C47 112.66(19) . . . . ?
P3 N3 Si3 C66 126.5(3) . . . . ?
U2 N3 Si3 C66 -59.2(3) . . . . ?
P3 N3 Si3 C65 -113.2(3) . . . . ?
U2 N3 Si3 C65 61.2(3) . . . . ?
P3 N3 Si3 C67 4.9(4) . . . . ?
U2 N3 Si3 C67 179.2(2) . . . . ?
P4 N4 Si4 C70 -114.3(3) . . . . ?
U2 N4 Si4 C70 35.4(3) . . . . ?
P4 N4 Si4 C69 123.1(3) . . . . ?
U2 N4 Si4 C69 -87.3(2) . . . . ?
P4 N4 Si4 C68 3.3(3) . . . . ?
U2 N4 Si4 C68 152.9(2) . . . . ?
N4 P4 C41 C42 11.3(4) . . . . ?
C40 P4 C41 C42 128.1(4) . . . . ?
C47 P4 C41 C42 -112.6(4) . . . . ?
N4 P4 C41 C46 -166.3(3) . . . . ?
C40 P4 C41 C46 -49.4(4) . . . . ?
C47 P4 C41 C46 69.8(4) . . . . ?
C46 C41 C42 C43 -0.9(6) . . . . ?
P4 C41 C42 C43 -178.5(3) . . . . ?
C41 C42 C43 C44 -0.8(7) . . . . ?
C42 C43 C44 C45 1.4(7) . . . . ?
C43 C44 C45 C46 -0.1(7) . . . . ?
C44 C45 C46 C41 -1.7(7) . . . . ?
C42 C41 C46 C45 2.2(6) . . . . ?
P4 C41 C46 C45 179.8(3) . . . . ?
N4 P4 C47 C48 -133.3(4) . . . . ?
C40 P4 C47 C48 106.1(4) . . . . ?
C41 P4 C47 C48 -9.5(4) . . . . ?
N4 P4 C47 C52 45.2(4) . . . . ?
C40 P4 C47 C52 -75.4(4) . . . . ?
C41 P4 C47 C52 169.0(3) . . . . ?
C52 C47 C48 C49 0.1(7) . . . . ?
P4 C47 C48 C49 178.6(4) . . . . ?
C47 C48 C49 C50 0.1(8) . . . . ?
C48 C49 C50 C51 0.2(8) . . . . ?
C49 C50 C51 C52 -0.8(7) . . . . ?
C50 C51 C52 C47 1.0(7) . . . . ?
C48 C47 C52 C51 -0.7(7) . . . . ?
P4 C47 C52 C51 -179.3(3) . . . . ?
N3 P3 C53 C58 3.1(4) . . . . ?
C40 P3 C53 C58 124.0(4) . . . . ?
C59 P3 C53 C58 -119.2(4) . . . . ?
U2 P3 C53 C58 59.9(4) . . . . ?
N3 P3 C53 C54 -177.4(4) . . . . ?
C40 P3 C53 C54 -56.5(4) . . . . ?
C59 P3 C53 C54 60.3(4) . . . . ?
U2 P3 C53 C54 -120.6(4) . . . . ?
C58 C53 C54 C55 1.7(7) . . . . ?
P3 C53 C54 C55 -177.9(4) . . . . ?
C53 C54 C55 C56 -0.9(7) . . . . ?
C54 C55 C56 C57 -0.4(8) . . . . ?
C55 C56 C57 C58 1.0(8) . . . . ?
C54 C53 C58 C57 -1.2(7) . . . . ?
P3 C53 C58 C57 178.4(4) . . . . ?
C56 C57 C58 C53 -0.2(7) . . . . ?
N3 P3 C59 C60 -133.0(4) . . . . ?
C40 P3 C59 C60 111.3(4) . . . . ?
C53 P3 C59 C60 -9.1(4) . . . . ?
U2 P3 C59 C60 171.9(3) . . . . ?
N3 P3 C59 C64 46.4(4) . . . . ?
C40 P3 C59 C64 -69.4(4) . . . . ?
C53 P3 C59 C64 170.3(3) . . . . ?
U2 P3 C59 C64 -8.7(4) . . . . ?
C64 C59 C60 C61 -0.5(6) . . . . ?
P3 C59 C60 C61 178.8(3) . . . . ?
C59 C60 C61 C62 0.6(7) . . . . ?
C60 C61 C62 C63 -0.4(7) . . . . ?
C61 C62 C63 C64 0.1(7) . . . . ?
C62 C63 C64 C59 -0.1(7) . . . . ?
C60 C59 C64 C63 0.3(6) . . . . ?
P3 C59 C64 C63 -179.1(3) . . . . ?
O8 C71 C72 C73 0.2(7) . . . . ?
C71 C72 C73 C74 -17.3(9) . . . . ?
C72 C73 C74 O8 28.3(8) . . . . ?
C39 O7 C36A C37A -36.1(8) . . . . ?
C36B O7 C36A C37A 39.1(14) . . . . ?
O7 C36A C37A C38 46.5(9) . . . . ?
C36A O7 C36B C37B -72.8(16) . . . . ?
C39 O7 C36B C37B 36.3(16) . . . . ?
O7 C36B C37B C38 -46.3(17) . . . . ?
C36B C37B C38 C37A -50.4(12) . . . . ?
C36B C37B C38 C39 36.4(14) . . . . ?
C36A C37A C38 C37B 63.5(12) . . . . ?
C36A C37A C38 C39 -38.0(8) . . . . ?
C37B C38 C39 O7 -14.3(9) . . . . ?
C37A C38 C39 O7 14.2(7) . . . . ?
C36A O7 C39 C38 13.6(7) . . . . ?
C36B O7 C39 C38 -10.7(9) . . . . ?
C73 C74 O8 C71 -27.7(6) . . . . ?
C72 C71 O8 C74 17.4(6) . . . . ?
C78 O6 C75 C76 -42.9(4) . . . . ?
U2 O6 C75 C76 174.5(3) . . . . ?
O6 C75 C76 C77 27.8(5) . . . . ?
C75 C76 C77 C78 -2.8(5) . . . . ?
C75 O6 C78 C77 41.0(4) . . . . ?
U2 O6 C78 C77 -177.0(3) . . . . ?
C76 C77 C78 O6 -22.8(5) . . . . ?
